data_2204362
loop_
_publ_author_name
'Gryz, Micha\/l'
'Starosta, Wojciech'
'Leciejewicz, Janusz'

_publ_section_title
;
 Diaqua-<i>trans</i>-bis(pyridazine-3-carboxylato-\k^2^<i>O,N</i>)zinc(II)
;
_journal_issue 10
_journal_name_full 'Acta Crystallographica Section E'
_journal_page_first m1481
_journal_page_last m1483
_journal_paper_doi 10.1107/S1600536804023025
_journal_volume 60
_journal_year 2004
_chemical_formula_iupac '[Zn (C5 H3 N2 O2)2 (H2 O)2]'
_chemical_formula_moiety 'C10 H10 N4 O6 Zn'
_chemical_formula_sum 'C10 H10 N4 O6 Zn'
_chemical_formula_weight 347.61
_chemical_name_systematic
;
Diaqua-trans-bis(pyridazine-3-carboxylato-\k^2^O,N)zinc(II)
;
_space_group_IT_number 14
_symmetry_cell_setting monoclinic
_symmetry_space_group_name_Hall '-P 2ybc'
_symmetry_space_group_name_H-M 'P 1 21/c 1'
_atom_sites_solution_hydrogens geom
_atom_sites_solution_primary direct
_atom_sites_solution_secondary difmap
_audit_creation_method SHELXL-97
_cell_angle_alpha 90.00
_cell_angle_beta 101.63(3)
_cell_angle_gamma 90.00
_cell_formula_units_Z 2
_cell_length_a 5.2270(10)
_cell_length_b 11.709(2)
_cell_length_c 9.799(2)
_cell_measurement_reflns_used 25
_cell_measurement_temperature 293(2)
_cell_measurement_theta_max 13
_cell_measurement_theta_min 6
_cell_volume 587.4(2)
_computing_cell_refinement 'KM-4 Software'
_computing_data_collection 'KM-4 Software (Kuma, 1996)'
_computing_data_reduction 'DATAPROC (Kuma, 2001)'
_computing_molecular_graphics 'XP (Siemens, 1992)'
_computing_publication_material SHELXL97
_computing_structure_refinement 'SHELXL97 (Sheldrick, 1997)'
_computing_structure_solution 'SHELXS97 (Sheldrick, 1990)'
_diffrn_ambient_temperature 293(2)
_diffrn_measured_fraction_theta_full 0.95
_diffrn_measured_fraction_theta_max 0.926
_diffrn_measurement_device_type 'Kuma KM-4 four-circle'
_diffrn_measurement_method \w/2\q
_diffrn_radiation_monochromator graphite
_diffrn_radiation_source 'fine-focus sealed tube'
_diffrn_radiation_type MoK\a
_diffrn_radiation_wavelength 0.71073
_diffrn_reflns_av_R_equivalents 0.0473
_diffrn_reflns_av_sigmaI/netI 0.0161
_diffrn_reflns_limit_h_max 0
_diffrn_reflns_limit_h_min -7
_diffrn_reflns_limit_k_max 16
_diffrn_reflns_limit_k_min 0
_diffrn_reflns_limit_l_max 13
_diffrn_reflns_limit_l_min -13
_diffrn_reflns_number 1750
_diffrn_reflns_theta_full 29.00
_diffrn_reflns_theta_max 30.06
_diffrn_reflns_theta_min 2.74
_diffrn_standards_decay_% 2.99
_diffrn_standards_interval_count 200
_diffrn_standards_number 3
_exptl_absorpt_coefficient_mu 2.130
_exptl_absorpt_correction_T_max 0.3571
_exptl_absorpt_correction_T_min 0.24523
_exptl_absorpt_correction_type analytical
_exptl_absorpt_process_details '(CrysAlis RED v. 169,  Oxford Diffraction, 2000'
_exptl_crystal_colour colourless
_exptl_crystal_density_diffrn 1.965
_exptl_crystal_density_method 'not measured'
_exptl_crystal_description 'rectangular plate'
_exptl_crystal_F_000 352
_exptl_crystal_size_max 0.37
_exptl_crystal_size_mid 0.21
_exptl_crystal_size_min 0.18
_refine_diff_density_max 1.191
_refine_diff_density_min -1.877
_refine_ls_extinction_method none
_refine_ls_goodness_of_fit_ref 1.076
_refine_ls_hydrogen_treatment mixed
_refine_ls_matrix_type full
_refine_ls_number_parameters 117
_refine_ls_number_reflns 1601
_refine_ls_number_restraints 0
_refine_ls_restrained_S_all 1.076
_refine_ls_R_factor_all 0.0433
_refine_ls_R_factor_gt 0.0415
_refine_ls_shift/su_max 0.000
_refine_ls_shift/su_mean 0.000
_refine_ls_structure_factor_coef Fsqd
_refine_ls_weighting_details 'calc w = 1/[\s^2^(Fo^2^)+(0.0855P)^2^+0.2546P] where P = (Fo^2^+2Fc^2^)/3'
_refine_ls_weighting_scheme calc
_refine_ls_wR_factor_gt 0.1118
_refine_ls_wR_factor_ref 0.1135
_reflns_number_gt 1529
_reflns_number_total 1601
_reflns_threshold_expression I>2\s(I)
_cod_data_source_file lh6265.cif
_cod_data_source_block I
_cod_original_sg_symbol_H-M 'P 21/c'
_cod_database_code 2204362
_cod_database_fobs_code 2204362

loop_
_symmetry_equiv_pos_as_xyz
'x, y, z'
'-x, y+1/2, -z+1/2'
'-x, -y, -z'
'x, -y-1/2, z-1/2'

loop_
_atom_site_label
_atom_site_fract_x
_atom_site_fract_y
_atom_site_fract_z
_atom_site_U_iso_or_equiv
_atom_site_adp_type
_atom_site_calc_flag
_atom_site_refinement_flags
_atom_site_occupancy
_atom_site_type_symbol
Zn1 0.5000 0.5000 0.5000 0.02186(15) Uani d S 1 Zn
O1 0.2136(3) 0.72033(14) 0.75307(19) 0.0349(4) Uani d . 1 O
O2 0.2934(3) 0.56119(12) 0.64458(16) 0.0256(3) Uani d . 1 O
O3 0.1737(3) 0.54229(15) 0.32897(17) 0.0287(3) Uani d . 1 O
N1 0.3818(3) 0.33056(13) 0.48610(16) 0.0199(3) Uani d . 1 N
N2 0.2183(3) 0.28544(14) 0.55897(18) 0.0243(3) Uani d . 1 N
C3 0.1676(4) 0.17482(18) 0.5435(2) 0.0280(4) Uani d . 1 C
C4 0.2724(4) 0.10534(17) 0.4538(2) 0.0288(4) Uani d . 1 C
C5 0.4409(4) 0.15343(17) 0.3801(2) 0.0265(4) Uani d . 1 C
C6 0.4924(3) 0.26915(15) 0.40012(17) 0.0198(3) Uani d . 1 C
C7 0.3221(3) 0.66637(16) 0.67342(18) 0.0219(3) Uani d . 1 C
H3 0.045(6) 0.145(3) 0.601(3) 0.039(8) Uiso d . 1 H
H4 0.241(6) 0.025(3) 0.443(4) 0.029(7) Uiso d . 1 H
H5 0.515(7) 0.108(3) 0.313(4) 0.055(10) Uiso d . 1 H
H31 0.031(8) 0.508(2) 0.337(4) 0.030(9) Uiso d . 1 H
H32 0.148(12) 0.605(4) 0.321(6) 0.086(17) Uiso d . 1 H

loop_
_atom_site_aniso_label
_atom_site_aniso_U_11
_atom_site_aniso_U_22
_atom_site_aniso_U_33
_atom_site_aniso_U_12
_atom_site_aniso_U_13
_atom_site_aniso_U_23
Zn1 0.0259(2) 0.0167(2) 0.0278(2) -0.00176(8) 0.01676(14) -0.00194(9)
O1 0.0391(8) 0.0347(9) 0.0391(8) -0.0029(6) 0.0276(7) -0.0105(6)
O2 0.0287(6) 0.0219(6) 0.0322(7) -0.0017(5) 0.0203(5) -0.0008(5)
O3 0.0248(7) 0.0282(8) 0.0354(8) 0.0004(5) 0.0115(6) 0.0045(6)
N1 0.0218(6) 0.0189(7) 0.0225(7) -0.0008(5) 0.0125(5) 0.0001(5)
N2 0.0258(7) 0.0247(8) 0.0269(7) -0.0028(6) 0.0162(6) 0.0004(6)
C3 0.0299(9) 0.0261(9) 0.0318(9) -0.0047(7) 0.0153(7) 0.0018(7)
C4 0.0344(9) 0.0195(8) 0.0351(10) -0.0048(7) 0.0130(8) -0.0014(7)
C5 0.0334(9) 0.0207(9) 0.0285(9) -0.0008(7) 0.0138(7) -0.0045(7)
C6 0.0207(7) 0.0202(8) 0.0206(8) -0.0005(6) 0.0095(6) -0.0008(6)
C7 0.0215(7) 0.0257(9) 0.0212(7) 0.0002(6) 0.0108(6) -0.0007(6)

loop_
_atom_type_symbol
_atom_type_description
_atom_type_scat_dispersion_real
_atom_type_scat_dispersion_imag
_atom_type_scat_source
C C 0.0033 0.0016 'International Tables Vol C Tables 4.2.6.8 and 6.1.1.4'
H H 0.0000 0.0000 'International Tables Vol C Tables 4.2.6.8 and 6.1.1.4'
N N 0.0061 0.0033 'International Tables Vol C Tables 4.2.6.8 and 6.1.1.4'
O O 0.0106 0.0060 'International Tables Vol C Tables 4.2.6.8 and 6.1.1.4'
Zn Zn 0.2839 1.4301 'International Tables Vol C Tables 4.2.6.8 and 6.1.1.4'

loop_
_geom_angle_atom_site_label_1
_geom_angle_atom_site_label_2
_geom_angle_atom_site_label_3
_geom_angle_site_symmetry_1
_geom_angle_site_symmetry_3
_geom_angle
N1 Zn1 N1 3_666 . 180.0
N1 Zn1 O2 3_666 . 79.28(6)
N1 Zn1 O2 . . 100.72(6)
N1 Zn1 O2 3_666 3_666 100.72(6)
N1 Zn1 O2 . 3_666 79.28(6)
O2 Zn1 O2 . 3_666 180.0
N1 Zn1 O3 3_666 3_666 89.44(6)
N1 Zn1 O3 . 3_666 90.56(6)
O2 Zn1 O3 . 3_666 89.30(6)
O2 Zn1 O3 3_666 3_666 90.70(6)
N1 Zn1 O3 3_666 . 90.56(6)
N1 Zn1 O3 . . 89.44(6)
O2 Zn1 O3 . . 90.70(6)
O2 Zn1 O3 3_666 . 89.30(6)
O3 Zn1 O3 3_666 . 180.0
C7 O2 Zn1 . . 115.72(12)
N1 C6 C5 . . 121.51(16)
N1 C6 C7 . 3_666 115.68(15)
C5 C6 C7 . 3_666 122.81(16)
C6 N1 N2 . . 122.41(15)
C6 N1 Zn1 . . 113.47(11)
N2 N1 Zn1 . . 124.09(12)
Zn1 O3 H31 . . 112(3)
Zn1 O3 H32 . . 114(4)
H31 O3 H32 . . 109(5)
C3 N2 N1 . . 117.58(16)
O1 C7 O2 . . 126.39(18)
O1 C7 C6 . 3_666 117.79(17)
O2 C7 C6 . 3_666 115.82(15)
C5 C4 C3 . . 118.11(18)
C5 C4 H4 . . 117(2)
C3 C4 H4 . . 125(2)
C4 C5 C6 . . 117.02(17)
C4 C5 H5 . . 121(2)
C6 C5 H5 . . 122(2)
N2 C3 C4 . . 123.35(18)
N2 C3 H3 . . 114.3(19)
C4 C3 H3 . . 122.3(19)

loop_
_geom_bond_atom_site_label_1
_geom_bond_atom_site_label_2
_geom_bond_site_symmetry_2
_geom_bond_distance
Zn1 N1 3_666 2.0742(15)
Zn1 N1 . 2.0742(15)
Zn1 O2 . 2.0744(14)
Zn1 O2 3_666 2.0744(14)
Zn1 O3 3_666 2.1934(17)
Zn1 O3 . 2.1934(17)
O2 C7 . 1.266(2)
O1 C7 . 1.228(2)
C6 N1 . 1.326(2)
C6 C5 . 1.388(3)
C6 C7 3_666 1.520(2)
N1 N2 . 1.329(2)
O3 H31 . 0.86(4)
O3 H32 . 0.75(5)
N2 C3 . 1.325(3)
C7 C6 3_666 1.520(2)
C4 C5 . 1.368(3)
C4 C3 . 1.389(3)
C4 H4 . 0.95(4)
C5 H5 . 0.98(4)
C3 H3 . 1.00(3)

loop_
_geom_hbond_atom_site_label_D
_geom_hbond_atom_site_label_H
_geom_hbond_atom_site_label_A
_geom_hbond_site_symmetry_A
_geom_hbond_distance_DH
_geom_hbond_distance_HA
_geom_hbond_distance_DA
_geom_hbond_angle_DHA
_geom_hbond_publ_flag
O3 H31 O2 3_566 0.86(4) 1.92(4) 2.784(2) 178(4) y
O3 H32 O1 4_575 0.75(3) 2.20(5) 2.896(2) 155(5) y
